data_2229350
loop_
_publ_author_name
'Cheng, Hua'

_publ_section_title
;
 Bis(2-iodothiophen-3-yl)methanone
;
_journal_coeditor_code CV5050
_journal_issue 3
_journal_name_full 'Acta Crystallographica Section E'
_journal_page_first o691
_journal_paper_doi 10.1107/S1600536811005472
_journal_volume 67
_journal_year 2011
_chemical_formula_iupac 'C9 H4 I2 O S2'
_chemical_formula_moiety 'C9 H4 I2 O S2'
_chemical_formula_sum 'C9 H4 I2 O S2'
_chemical_formula_weight 446.04
_chemical_name_systematic
;
Bis(2-iodothiophen-3-yl)methanone
;
_space_group_IT_number 14
_symmetry_cell_setting monoclinic
_symmetry_space_group_name_Hall '-P 2yn'
_symmetry_space_group_name_H-M 'P 1 21/n 1'
_atom_sites_solution_hydrogens geom
_atom_sites_solution_primary direct
_atom_sites_solution_secondary difmap
_audit_creation_method SHELXL-97
_cell_angle_alpha 90.00
_cell_angle_beta 107.6000(10)
_cell_angle_gamma 90.00
_cell_formula_units_Z 4
_cell_length_a 10.1908(9)
_cell_length_b 11.4832(10)
_cell_length_c 10.9083(10)
_cell_measurement_reflns_used 2906
_cell_measurement_temperature 298(2)
_cell_measurement_theta_max 26.90
_cell_measurement_theta_min 2.40
_cell_volume 1216.77(19)
_computing_cell_refinement 'SAINT (Bruker, 1999)'
_computing_data_collection 'SMART (Bruker, 2001)'
_computing_data_reduction 'SAINT (Bruker, 1999)'
_computing_molecular_graphics 'SHELXTL (Sheldrick, 2008)'
_computing_publication_material 'SHELXTL (Sheldrick, 2008)'
_computing_structure_refinement 'SHELXL97 (Sheldrick, 2008)'
_computing_structure_solution 'SHELXS97 (Sheldrick, 2008)'
_diffrn_ambient_temperature 298(2)
_diffrn_measured_fraction_theta_full 0.995
_diffrn_measured_fraction_theta_max 0.995
_diffrn_measurement_device_type 'Bruker SMART CCD area-detector'
_diffrn_measurement_method '\f and \w'
_diffrn_radiation_monochromator graphite
_diffrn_radiation_source 'fine-focus sealed tube'
_diffrn_radiation_type MoK\a
_diffrn_radiation_wavelength 0.71073
_diffrn_reflns_av_R_equivalents 0.0842
_diffrn_reflns_av_sigmaI/netI 0.0655
_diffrn_reflns_limit_h_max 7
_diffrn_reflns_limit_h_min -13
_diffrn_reflns_limit_k_max 12
_diffrn_reflns_limit_k_min -15
_diffrn_reflns_limit_l_max 14
_diffrn_reflns_limit_l_min -14
_diffrn_reflns_number 8022
_diffrn_reflns_theta_full 28.24
_diffrn_reflns_theta_max 28.24
_diffrn_reflns_theta_min 2.40
_exptl_absorpt_coefficient_mu 5.478
_exptl_absorpt_correction_T_max 0.6104
_exptl_absorpt_correction_T_min 0.4744
_exptl_absorpt_correction_type multi-scan
_exptl_absorpt_process_details '(SADABS; Sheldrick, 1996)'
_exptl_crystal_colour colourless
_exptl_crystal_density_diffrn 2.435
_exptl_crystal_density_method 'not measured'
_exptl_crystal_description block
_exptl_crystal_F_000 816
_exptl_crystal_size_max 0.16
_exptl_crystal_size_mid 0.12
_exptl_crystal_size_min 0.10
_refine_diff_density_max 1.081
_refine_diff_density_min -0.667
_refine_ls_extinction_method none
_refine_ls_goodness_of_fit_ref 1.111
_refine_ls_hydrogen_treatment constr
_refine_ls_matrix_type full
_refine_ls_number_parameters 127
_refine_ls_number_reflns 3003
_refine_ls_number_restraints 0
_refine_ls_restrained_S_all 1.111
_refine_ls_R_factor_all 0.0531
_refine_ls_R_factor_gt 0.0434
_refine_ls_shift/su_max 0.001
_refine_ls_shift/su_mean 0.000
_refine_ls_structure_factor_coef Fsqd
_refine_ls_weighting_details 'calc w=1/[\s^2^(Fo^2^)+(0.0342P)^2^] where P=(Fo^2^+2Fc^2^)/3'
_refine_ls_weighting_scheme calc
_refine_ls_wR_factor_gt 0.0978
_refine_ls_wR_factor_ref 0.1031
_reflns_number_gt 2541
_reflns_number_total 3003
_reflns_threshold_expression I>2\s(I)
_cod_data_source_file cv5050.cif
_cod_data_source_block I
_cod_original_sg_symbol_H-M 'P 21/n'
_cod_database_code 2229350
_cod_database_fobs_code 2229350

loop_
_symmetry_equiv_pos_as_xyz
'x, y, z'
'-x+1/2, y+1/2, -z+1/2'
'-x, -y, -z'
'x-1/2, -y-1/2, z-1/2'

loop_
_atom_site_type_symbol
_atom_site_label
_atom_site_fract_x
_atom_site_fract_y
_atom_site_fract_z
_atom_site_U_iso_or_equiv
_atom_site_adp_type
_atom_site_calc_flag
_atom_site_refinement_flags
_atom_site_occupancy
_atom_site_disorder_assembly
_atom_site_disorder_group
C C1 0.7428(5) 0.3871(4) 0.9017(5) 0.0377(10) Uani d . 1 . .
C C2 0.6198(5) 0.3657(4) 0.8086(4) 0.0328(9) Uani d . 1 . .
C C3 0.6258(5) 0.2588(4) 0.7431(5) 0.0392(11) Uani d . 1 . .
H H3 0.5515 0.2291 0.6783 0.047 Uiso calc R 1 . .
C C4 0.7482(6) 0.2053(5) 0.7835(5) 0.0486(13) Uani d . 1 . .
H H4 0.7688 0.1359 0.7495 0.058 Uiso calc R 1 . .
C C5 0.5029(5) 0.4469(4) 0.7705(5) 0.0349(10) Uani d . 1 . .
C C6 0.3643(5) 0.3977(4) 0.7066(5) 0.0350(10) Uani d . 1 . .
C C7 0.3112(6) 0.2950(4) 0.7492(5) 0.0438(12) Uani d . 1 . .
H H7 0.3628 0.2488 0.8166 0.053 Uiso calc R 1 . .
C C8 0.1801(6) 0.2717(5) 0.6827(6) 0.0499(13) Uani d . 1 . .
H H8 0.1300 0.2093 0.6996 0.060 Uiso calc R 1 . .
C C9 0.2680(5) 0.4481(4) 0.6055(5) 0.0372(10) Uani d . 1 . .
I I1 0.79608(5) 0.51950(4) 1.03536(4) 0.05838(16) Uani d . 1 . .
I I2 0.28839(4) 0.58784(3) 0.49276(4) 0.05046(14) Uani d . 1 . .
O O1 0.5191(4) 0.5512(3) 0.7870(5) 0.0569(10) Uani d . 1 . .
S S1 0.86152(15) 0.28059(13) 0.90534(14) 0.0517(4) Uani d . 1 . .
S S2 0.11662(14) 0.37150(14) 0.56270(15) 0.0512(3) Uani d . 1 . .

loop_
_atom_site_aniso_label
_atom_site_aniso_U_11
_atom_site_aniso_U_22
_atom_site_aniso_U_33
_atom_site_aniso_U_12
_atom_site_aniso_U_13
_atom_site_aniso_U_23
C1 0.043(3) 0.035(3) 0.034(2) 0.002(2) 0.012(2) 0.0020(19)
C2 0.036(3) 0.033(2) 0.030(2) 0.0025(19) 0.011(2) 0.0009(18)
C3 0.043(3) 0.037(3) 0.034(2) 0.004(2) 0.006(2) -0.003(2)
C4 0.059(4) 0.044(3) 0.042(3) 0.010(2) 0.012(3) -0.006(2)
C5 0.034(2) 0.030(2) 0.043(3) 0.0002(18) 0.014(2) 0.000(2)
C6 0.039(3) 0.028(2) 0.042(2) 0.0007(18) 0.018(2) -0.0017(19)
C7 0.049(3) 0.036(3) 0.047(3) -0.002(2) 0.014(2) 0.006(2)
C8 0.048(3) 0.040(3) 0.066(4) -0.011(2) 0.023(3) 0.003(3)
C9 0.035(3) 0.035(2) 0.043(3) -0.0045(19) 0.014(2) -0.002(2)
I1 0.0753(3) 0.0496(2) 0.0436(2) -0.01260(18) 0.0080(2) -0.01168(16)
I2 0.0553(3) 0.0435(2) 0.0549(2) 0.00141(15) 0.02021(19) 0.01160(16)
O1 0.041(2) 0.0288(18) 0.094(3) 0.0001(15) 0.011(2) -0.005(2)
S1 0.0430(8) 0.0537(9) 0.0501(8) 0.0140(6) 0.0018(6) 0.0014(6)
S2 0.0357(7) 0.0542(8) 0.0600(8) -0.0072(6) 0.0092(6) 0.0008(7)

loop_
_atom_type_symbol
_atom_type_description
_atom_type_scat_dispersion_real
_atom_type_scat_dispersion_imag
_atom_type_scat_source
C C 0.0033 0.0016 'International Tables Vol C Tables 4.2.6.8 and 6.1.1.4'
H H 0.0000 0.0000 'International Tables Vol C Tables 4.2.6.8 and 6.1.1.4'
O O 0.0106 0.0060 'International Tables Vol C Tables 4.2.6.8 and 6.1.1.4'
S S 0.1246 0.1234 'International Tables Vol C Tables 4.2.6.8 and 6.1.1.4'
I I -0.4742 1.8119 'International Tables Vol C Tables 4.2.6.8 and 6.1.1.4'

loop_
_geom_angle_atom_site_label_1
_geom_angle_atom_site_label_2
_geom_angle_atom_site_label_3
_geom_angle_site_symmetry_1
_geom_angle_site_symmetry_3
_geom_angle
_geom_angle_publ_flag
C2 C1 S1 . . 111.7(4) ?
C2 C1 I1 . . 129.8(4) ?
S1 C1 I1 . . 118.5(3) ?
C1 C2 C3 . . 110.8(4) ?
C1 C2 C5 . . 125.1(4) ?
C3 C2 C5 . . 123.8(4) ?
C4 C3 C2 . . 113.9(5) ?
C4 C3 H3 . . 123.1 ?
C2 C3 H3 . . 123.1 ?
C3 C4 S1 . . 111.6(4) ?
C3 C4 H4 . . 124.2 ?
S1 C4 H4 . . 124.2 ?
O1 C5 C2 . . 121.4(4) ?
O1 C5 C6 . . 120.8(4) ?
C2 C5 C6 . . 117.8(4) ?
C9 C6 C7 . . 111.2(4) ?
C9 C6 C5 . . 124.6(4) ?
C7 C6 C5 . . 124.1(4) ?
C8 C7 C6 . . 113.7(5) ?
C8 C7 H7 . . 123.2 ?
C6 C7 H7 . . 123.2 ?
C7 C8 S2 . . 111.4(4) ?
C7 C8 H8 . . 124.3 ?
S2 C8 H8 . . 124.3 ?
C6 C9 S2 . . 111.8(4) ?
C6 C9 I2 . . 129.3(4) ?
S2 C9 I2 . . 118.7(3) ?
C4 S1 C1 . . 92.1(3) ?
C8 S2 C9 . . 92.0(3) ?

loop_
_geom_bond_atom_site_label_1
_geom_bond_atom_site_label_2
_geom_bond_site_symmetry_2
_geom_bond_distance
_geom_bond_publ_flag
C1 C2 . 1.376(7) ?
C1 S1 . 1.712(5) ?
C1 I1 . 2.063(5) ?
C2 C3 . 1.431(7) ?
C2 C5 . 1.471(7) ?
C3 C4 . 1.339(8) ?
C3 H3 . 0.9300 ?
C4 S1 . 1.709(6) ?
C4 H4 . 0.9300 ?
C5 O1 . 1.215(6) ?
C5 C6 . 1.485(7) ?
C6 C9 . 1.364(7) ?
C6 C7 . 1.433(6) ?
C7 C8 . 1.339(8) ?
C7 H7 . 0.9300 ?
C8 S2 . 1.713(6) ?
C8 H8 . 0.9300 ?
C9 S2 . 1.714(5) ?
C9 I2 . 2.070(5) ?

loop_
_geom_hbond_atom_site_label_D
_geom_hbond_atom_site_label_H
_geom_hbond_atom_site_label_A
_geom_hbond_site_symmetry_A
_geom_hbond_distance_DH
_geom_hbond_distance_HA
_geom_hbond_distance_DA
_geom_hbond_angle_DHA
C4 H4 O1 2_646 0.93 2.51 3.233(7) 135
C8 H8 O1 2_546 0.93 2.40 3.324(6) 172

loop_
_geom_torsion_atom_site_label_1
_geom_torsion_atom_site_label_2
_geom_torsion_atom_site_label_3
_geom_torsion_atom_site_label_4
_geom_torsion_site_symmetry_1
_geom_torsion_site_symmetry_2
_geom_torsion_site_symmetry_3
_geom_torsion_site_symmetry_4
_geom_torsion
_geom_torsion_publ_flag
S1 C1 C2 C3 . . . . 1.2(5) ?
I1 C1 C2 C3 . . . . -175.7(4) ?
S1 C1 C2 C5 . . . . -172.4(4) ?
I1 C1 C2 C5 . . . . 10.6(7) ?
C1 C2 C3 C4 . . . . -1.6(6) ?
C5 C2 C3 C4 . . . . 172.2(5) ?
C2 C3 C4 S1 . . . . 1.2(6) ?
C1 C2 C5 O1 . . . . 24.2(7) ?
C3 C2 C5 O1 . . . . -148.6(5) ?
C1 C2 C5 C6 . . . . -158.0(5) ?
C3 C2 C5 C6 . . . . 29.2(7) ?
O1 C5 C6 C9 . . . . 38.0(7) ?
C2 C5 C6 C9 . . . . -139.7(5) ?
O1 C5 C6 C7 . . . . -137.6(5) ?
C2 C5 C6 C7 . . . . 44.7(7) ?
C9 C6 C7 C8 . . . . -0.8(6) ?
C5 C6 C7 C8 . . . . 175.3(5) ?
C6 C7 C8 S2 . . . . 1.6(6) ?
C7 C6 C9 S2 . . . . -0.3(5) ?
C5 C6 C9 S2 . . . . -176.4(4) ?
C7 C6 C9 I2 . . . . -173.7(4) ?
C5 C6 C9 I2 . . . . 10.1(7) ?
C3 C4 S1 C1 . . . . -0.4(5) ?
C2 C1 S1 C4 . . . . -0.5(4) ?
I1 C1 S1 C4 . . . . 176.8(3) ?
C7 C8 S2 C9 . . . . -1.5(5) ?
C6 C9 S2 C8 . . . . 1.0(4) ?
I2 C9 S2 C8 . . . . 175.2(3) ?

loop_
_cod_related_entry_id
_cod_related_entry_database
_cod_related_entry_code
1 ChemSpider 9651170
